data_7213104
loop_
_publ_author_name
'Olsher, Uriel'
'Shoham, Gil'
'Dalley, N. Kent'
'Weining, Jiang'
'Luboch, Elzbieta'
'Yu, Zong-Yuan'
'Knobeloch, John M.'
'Lee, Jong Chan'
'Talanov, Vladimir S.'
'Bartsch, Richard A.'

_publ_section_title
;
 Structural and conformational studies of alcohol, diol and methyl ether
 derivatives of dibenzo-14-crown-4. Implications for ligand and tecton
 design
;
_journal_issue 11
_journal_name_full 'Journal of the Chemical Society, Perkin Transactions 2'
_journal_page_first 2557
_journal_paper_doi 10.1039/a904180j
_journal_year 1999
_chemical_formula_sum 'C19 H22 O5'
_chemical_formula_weight 330.37
_chemical_name_systematic
; 

 ? 

;
_space_group_IT_number 36
_symmetry_cell_setting orthorhombic
_symmetry_space_group_name_Hall 'C 2c -2'
_symmetry_space_group_name_H-M 'C m c 21'
_atom_sites_solution_hydrogens geom
_atom_sites_solution_primary direct
_atom_sites_solution_secondary difmap
_audit_creation_method SHELXL
_cell_angle_alpha 90.00
_cell_angle_beta 90.00
_cell_angle_gamma 90.00
_cell_formula_units_Z 4
_cell_length_a 17.060(7)
_cell_length_b 17.922(5)
_cell_length_c 5.552(2)
_cell_measurement_reflns_used 25
_cell_measurement_temperature 293(2)
_cell_measurement_theta_max 17.5
_cell_measurement_theta_min 6.7
_cell_volume 1697.5(10)
_computing_cell_refinement SAME
_computing_data_collection 'BRUKER SOFTWARE'
_computing_data_reduction SAME
_computing_molecular_graphics SAME
_computing_structure_refinement 'SHELXTL PC VERS.5.03 (Sheldrick, 1994)'
_computing_structure_solution 'SHELXTL-PLUS (Sheldrick, 1990)'
_diffrn_ambient_temperature 293(2)
_diffrn_measurement_device 'BRUKER P4'
_diffrn_measurement_method 'THETA 2-THETA'
_diffrn_radiation_monochromator graphite
_diffrn_radiation_source 'fine-focus sealed tube'
_diffrn_radiation_type MoK\a
_diffrn_radiation_wavelength 0.71073
_diffrn_reflns_av_R_equivalents 0.0482
_diffrn_reflns_av_sigmaI/netI 0.0583
_diffrn_reflns_limit_h_max 20
_diffrn_reflns_limit_h_min 0
_diffrn_reflns_limit_k_max 21
_diffrn_reflns_limit_k_min -21
_diffrn_reflns_limit_l_max 6
_diffrn_reflns_limit_l_min 0
_diffrn_reflns_number 1648
_diffrn_reflns_theta_max 25.07
_diffrn_reflns_theta_min 2.27
_diffrn_standards_interval_count 97
_diffrn_standards_number 3
_exptl_absorpt_coefficient_mu 0.093
_exptl_crystal_colour COLORLESS
_exptl_crystal_density_diffrn 1.293
_exptl_crystal_description PLATE
_exptl_crystal_F_000 704
_exptl_crystal_size_max 0.45
_exptl_crystal_size_mid 0.20
_exptl_crystal_size_min 0.15
_refine_diff_density_max 0.185
_refine_diff_density_min -0.155
_refine_diff_density_rms 0.034
_refine_ls_abs_structure_details 'Flack H D (1983), Acta Cryst. A39, 876-881'
_refine_ls_abs_structure_Flack -2.83(354)
_refine_ls_extinction_coef 0.0024(13)
_refine_ls_extinction_expression Fc^*^=kFc[1+0.001xFc^2^\l^3^/sin(2\q)]^-1/4^
_refine_ls_extinction_method SHELXL
_refine_ls_goodness_of_fit_all 0.916
_refine_ls_goodness_of_fit_obs 1.116
_refine_ls_hydrogen_treatment riding
_refine_ls_matrix_type full
_refine_ls_number_parameters 115
_refine_ls_number_reflns 870
_refine_ls_number_restraints 0
_refine_ls_restrained_S_all 0.916
_refine_ls_restrained_S_obs 1.116
_refine_ls_R_factor_all 0.0863
_refine_ls_R_factor_obs 0.0494
_refine_ls_shift/esd_max 0.000
_refine_ls_shift/esd_mean 0.000
_refine_ls_structure_factor_coef Fsqd
_refine_ls_weighting_details 'w=1/[\s^2^(Fo^2^)+(0.0680P)^2^+0.0000P] where P=(Fo^2^+2Fc^2^)/3'
_refine_ls_weighting_scheme calc
_refine_ls_wR_factor_all 0.1252
_refine_ls_wR_factor_obs 0.1097
_reflns_number_observed 501
_reflns_number_total 870
_reflns_observed_criterion >2sigma(I)
_cod_data_source_file 904180jsup1.cif
_cod_data_source_block COMPOUND8
_cod_depositor_comments
;
The following automatic conversions were performed:

'_symmetry_cell_setting' value 'ORTHORHOMBIC' changed to
'orthorhombic' according to
/home/saulius/struct/CIF-dictionaries/cif_core.dic dictionary named
'cif_core.dic' version 2.4.2 from 2011-04-26.

Automatic conversion script
Id: cif_fix_values 1891 2012-01-12 08:04:46Z andrius 

The following automatic conversions were performed:

'_refine_ls_weighting_scheme' value 'calc
w=1/[\s^2^(Fo^2^)+(0.0680P)^2^+0.0000P] where P=(Fo^2^+2Fc^2^)/3' was
changed to 'calc'. New tag '_refine_ls_weighting_details' was
created. The value of the new tag was set to
'w=1/[\s^2^(Fo^2^)+(0.0680P)^2^+0.0000P] where P=(Fo^2^+2Fc^2^)/3'.

Automatic conversion script
Id: cif_fix_values 3143 2015-03-26 13:38:13Z robertas 
;
_cod_original_sg_symbol_H-M Cmc2(1)
_cod_database_code 7213104

loop_
_symmetry_equiv_pos_as_xyz
'x, y, z'
'-x, y, z'
'x, -y, z+1/2'
'-x, -y, z+1/2'
'x+1/2, y+1/2, z'
'-x+1/2, y+1/2, z'
'x+1/2, -y+1/2, z+1/2'
'-x+1/2, -y+1/2, z+1/2'

loop_
_atom_site_aniso_label
_atom_site_aniso_U_11
_atom_site_aniso_U_22
_atom_site_aniso_U_33
_atom_site_aniso_U_23
_atom_site_aniso_U_13
_atom_site_aniso_U_12
C2 0.057(4) 0.051(4) 0.065(5) -0.009(4) 0.000 0.000
C3 0.053(3) 0.045(2) 0.065(3) -0.009(3) -0.005(3) 0.002(2)
O2 0.058(2) 0.060(2) 0.070(2) -0.023(2) 0.008(2) -0.004(2)
C4 0.036(2) 0.060(3) 0.060(3) 0.000(3) 0.000(3) 0.002(2)
C5 0.054(3) 0.055(3) 0.078(3) 0.002(3) -0.003(3) 0.008(2)
C6 0.054(3) 0.078(3) 0.090(4) 0.025(4) 0.000(4) 0.003(3)
C7 0.060(3) 0.093(4) 0.069(4) 0.022(4) 0.003(3) 0.019(3)
C8 0.050(3) 0.073(3) 0.067(3) 0.003(3) 0.001(3) 0.012(3)
C9 0.047(3) 0.069(3) 0.054(3) -0.005(3) -0.001(3) 0.014(2)
O3 0.052(2) 0.073(2) 0.074(2) -0.022(2) 0.003(2) 0.001(2)
C10 0.076(3) 0.070(3) 0.052(3) -0.019(3) -0.012(3) 0.019(3)
C11 0.081(5) 0.070(5) 0.052(5) -0.006(4) 0.000 0.000
C19 0.133(8) 0.057(4) 0.127(10) -0.050(6) 0.000 0.000
O5 0.159(6) 0.105(5) 0.066(5) 0.024(4) 0.000 0.000

loop_
_atom_site_label
_atom_site_type_symbol
_atom_site_fract_x
_atom_site_fract_y
_atom_site_fract_z
_atom_site_U_iso_or_equiv
_atom_site_thermal_displace_type
_atom_site_occupancy
_atom_site_calc_flag
_atom_site_refinement_flags
C2 C 0.0000 0.4005(3) 0.6975(14) 0.058(2) Uani 1 d S
H2A H 0.0000 0.4376(3) 0.8708(14) 0.065 Uiso 1 d SR
H2B H 0.0000 0.3390(3) 0.7518(14) 0.065 Uiso 1 d SR
C3 C 0.0746(2) 0.4135(2) 0.5556(13) 0.0541(11) Uani 1 d .
H3A H 0.1184(2) 0.4142(2) 0.6639(13) 0.065 Uiso 1 d R
H3B H 0.0716(2) 0.4602(2) 0.4715(13) 0.065 Uiso 1 d R
O2 O 0.0836(2) 0.35442(15) 0.3891 0.0627(10) Uani 1 d .
C4 C 0.1442(2) 0.3578(2) 0.2286(12) 0.0522(12) Uani 1 d .
C5 C 0.2028(3) 0.4096(3) 0.2322(13) 0.0625(13) Uani 1 d .
H5 H 0.2027(3) 0.4482(3) 0.3522(13) 0.073 Uiso 1 d R
C6 C 0.2633(3) 0.4065(3) 0.0616(14) 0.0739(15) Uani 1 d .
H6 H 0.3047(3) 0.4428(3) 0.0651(14) 0.087 Uiso 1 d R
C7 C 0.2632(3) 0.3508(3) -0.1125(14) 0.074(2) Uani 1 d .
H7 H 0.3046(3) 0.3484(3) -0.2293(14) 0.091 Uiso 1 d R
C8 C 0.2032(3) 0.2986(3) -0.1159(13) 0.0634(13) Uani 1 d .
H8 H 0.2030(3) 0.2600(3) -0.2355(13) 0.077 Uiso 1 d R
C9 C 0.1444(3) 0.3018(3) 0.0502(12) 0.0565(12) Uani 1 d .
O3 O 0.0814(2) 0.2545(2) 0.0609(10) 0.0662(10) Uani 1 d .
C10 C 0.0737(3) 0.1974(3) -0.1182(13) 0.0658(13) Uani 1 d .
H10A H 0.0687(3) 0.2197(3) -0.2747(13) 0.079 Uiso 1 d R
H10B H 0.1189(3) 0.1655(3) -0.1155(13) 0.079 Uiso 1 d R
C11 C 0.0000 0.1532(5) -0.0586(17) 0.067(2) Uani 1 d S
C19 C 0.0000 0.0815(4) -0.2087(23) 0.106(4) Uani 1 d S
H19A H 0.0000 0.0980(4) -0.3668(23) 0.120 Uiso 1 d SR
H19B H 0.0582 0.0684(4) -0.1886(23) 0.120 Uiso 0.50 d PR
O5 O 0.0000 0.1334(4) 0.1934(15) 0.110(2) Uani 1 d S
H5A H 0.0000 0.1924(4) 0.3136(15) 0.150 Uiso 1 d SR

loop_
_atom_type_symbol
_atom_type_description
_atom_type_scat_dispersion_real
_atom_type_scat_dispersion_imag
_atom_type_scat_source
C C 0.0033 0.0016 'International Tables Vol C Tables 4.2.6.8 and 6.1.1.4'
H H 0.0000 0.0000 'International Tables Vol C Tables 4.2.6.8 and 6.1.1.4'
O O 0.0106 0.0060 'International Tables Vol C Tables 4.2.6.8 and 6.1.1.4'

loop_
_geom_angle_atom_site_label_1
_geom_angle_atom_site_label_2
_geom_angle_atom_site_label_3
_geom_angle
_geom_angle_site_symmetry_1
_geom_angle_site_symmetry_3
C3 C2 C3 114.3(6) 2 .
O2 C3 C2 108.5(4) . .
C4 O2 C3 118.4(3) . .
C5 C4 O2 125.1(5) . .
C5 C4 C9 119.5(5) . .
O2 C4 C9 115.4(4) . .
C4 C5 C6 120.2(5) . .
C7 C6 C5 119.8(5) . .
C8 C7 C6 119.6(6) . .
C9 C8 C7 120.4(5) . .
C8 C9 O3 125.5(5) . .
C8 C9 C4 120.4(5) . .
O3 C9 C4 114.1(4) . .
C9 O3 C10 118.9(4) . .
O3 C10 C11 107.2(5) . .
O5 C11 C10 109.8(5) . 2
O5 C11 C10 109.8(5) . .
C10 C11 C10 111.4(6) 2 .
O5 C11 C19 108.8(8) . .
C10 C11 C19 108.6(5) 2 .
C10 C11 C19 108.6(5) . .

loop_
_geom_bond_atom_site_label_1
_geom_bond_atom_site_label_2
_geom_bond_distance
_geom_bond_site_symmetry_2
C2 C3 1.514(6) 2
C2 C3 1.514(6) .
C3 O2 1.414(5) .
O2 C4 1.366(5) .
C4 C5 1.364(6) .
C4 C9 1.411(7) .
C5 C6 1.402(7) .
C6 C7 1.389(8) .
C7 C8 1.387(6) .
C8 C9 1.363(7) .
C9 O3 1.370(5) .
O3 C10 1.433(6) .
C10 C11 1.523(6) .
C11 O5 1.444(9) .
C11 C10 1.523(6) 2
C11 C19 1.531(10) .

loop_
_geom_torsion_atom_site_label_1
_geom_torsion_atom_site_label_2
_geom_torsion_atom_site_label_3
_geom_torsion_atom_site_label_4
_geom_torsion
_geom_torsion_site_symmetry_1
_geom_torsion_site_symmetry_4
C3 C2 C3 O2 -72.3(6) 2 .
C2 C3 O2 C4 175.0(4) . .
C3 O2 C4 C5 7.9(6) . .
C3 O2 C4 C9 -172.9(4) . .
O2 C4 C5 C6 178.3(5) . .
C9 C4 C5 C6 -0.9(7) . .
C4 C5 C6 C7 0.5(7) . .
C5 C6 C7 C8 -0.1(8) . .
C6 C7 C8 C9 0.0(8) . .
C7 C8 C9 O3 178.4(4) . .
C7 C8 C9 C4 -0.4(7) . .
C5 C4 C9 C8 0.9(7) . .
O2 C4 C9 C8 -178.4(4) . .
C5 C4 C9 O3 -178.1(4) . .
O2 C4 C9 O3 2.6(6) . .
C8 C9 O3 C10 -1.6(7) . .
C4 C9 O3 C10 177.3(4) . .
C9 O3 C10 C11 179.0(4) . .
O3 C10 C11 O5 -48.3(6) . .
O3 C10 C11 C10 73.4(7) . 2
O3 C10 C11 C19 -167.1(6) . .
